data_4036721
loop_
_publ_author_name
'Fang, Lixia'
'Lv, Caixia'
'Wang, Guo'
'Feng, Lei'
'Stavropoulos, Pericles'
'Gao, Guangpeng'
'Ai, Lin'
'Zhang, Jiaxin'

_publ_section_title
;
 Discrimination of Enantiomers of Dipeptide Derivatives with Two Chiral
 Centers by Tetraaza Macrocyclic Chiral Solvating Agents Using
 <sup>1</sup>H NMR Spectroscopy.
;
_journal_issue 12
_journal_name_full 'Organic chemistry frontiers : an international journal of organic chemistry'
_journal_page_first 1716
_journal_page_last 1724
_journal_paper_doi 10.1039/C6QO00521G
_journal_volume 3
_journal_year 2016
_chemical_absolute_configuration syn
_chemical_formula_sum 'C42 H50 N4 O6'
_chemical_formula_weight 706.86
_space_group_IT_number 4
_space_group_name_Hall 'P 2yb'
_space_group_name_H-M_alt 'P 1 21 1'
_symmetry_cell_setting monoclinic
_symmetry_space_group_name_H-M 'P 1 21 1'
_atom_sites_solution_hydrogens geom
_atom_sites_solution_primary direct
_atom_sites_solution_secondary difmap
_audit_creation_method SHELXL-97
_audit_update_record
;
2014-06-06 deposited with the CCDC.
2016-10-05 downloaded from the CCDC.
;
_cell_angle_alpha 90.00
_cell_angle_beta 111.097(2)
_cell_angle_gamma 90.00
_cell_formula_units_Z 2
_cell_length_a 9.0188(8)
_cell_length_b 21.1444(19)
_cell_length_c 10.7833(9)
_cell_measurement_reflns_used 2437
_cell_measurement_temperature 110(2)
_cell_measurement_theta_max 23.82
_cell_measurement_theta_min 2.42
_cell_volume 1918.5(3)
_computing_cell_refinement 'Bruker SMART'
_computing_data_collection 'Bruker SMART'
_computing_data_reduction 'Bruker SAINT'
_computing_molecular_graphics 'Bruker SHELXTL'
_computing_publication_material 'Bruker SHELXTL'
_computing_structure_refinement 'SHELXL-97 (Sheldrick, 1997)'
_computing_structure_solution 'SHELXS-97 (Sheldrick, 1990)'
_diffrn_ambient_temperature 110(2)
_diffrn_measured_fraction_theta_full 0.999
_diffrn_measured_fraction_theta_max 0.999
_diffrn_measurement_device_type 'CCD area detector'
_diffrn_measurement_method 'phi and omega scans'
_diffrn_radiation_monochromator graphite
_diffrn_radiation_source 'fine-focus sealed tube'
_diffrn_radiation_type MoK\a
_diffrn_radiation_wavelength 0.71073
_diffrn_reflns_av_R_equivalents 0.0362
_diffrn_reflns_av_sigmaI/netI 0.0436
_diffrn_reflns_limit_h_max 10
_diffrn_reflns_limit_h_min -10
_diffrn_reflns_limit_k_max 25
_diffrn_reflns_limit_k_min -25
_diffrn_reflns_limit_l_max 12
_diffrn_reflns_limit_l_min -11
_diffrn_reflns_number 9662
_diffrn_reflns_theta_full 25.25
_diffrn_reflns_theta_max 25.25
_diffrn_reflns_theta_min 2.02
_exptl_absorpt_coefficient_mu 0.082
_exptl_absorpt_correction_T_max 0.9822
_exptl_absorpt_correction_T_min 0.9742
_exptl_absorpt_correction_type multi-scan
_exptl_absorpt_process_details SADABS
_exptl_crystal_density_diffrn 1.224
_exptl_crystal_density_method 'not measured'
_exptl_crystal_F_000 756
_exptl_crystal_size_max 0.32
_exptl_crystal_size_mid 0.27
_exptl_crystal_size_min 0.22
_refine_diff_density_max 0.204
_refine_diff_density_min -0.185
_refine_diff_density_rms 0.036
_refine_ls_abs_structure_details 'Flack H D (1983), Acta Cryst. A39, 876-881'
_refine_ls_abs_structure_Flack 0.8(11)
_refine_ls_extinction_method none
_refine_ls_goodness_of_fit_ref 1.025
_refine_ls_hydrogen_treatment mixed
_refine_ls_matrix_type full
_refine_ls_number_parameters 480
_refine_ls_number_reflns 3569
_refine_ls_number_restraints 19
_refine_ls_restrained_S_all 1.040
_refine_ls_R_factor_all 0.0419
_refine_ls_R_factor_gt 0.0357
_refine_ls_shift/su_max 0.000
_refine_ls_shift/su_mean 0.000
_refine_ls_structure_factor_coef Fsqd
_refine_ls_weighting_details 'calc w=1/[\s^2^(Fo^2^)+(0.0338P)^2^+0.3493P] where P=(Fo^2^+2Fc^2^)/3'
_refine_ls_weighting_scheme calc
_refine_ls_wR_factor_gt 0.0756
_refine_ls_wR_factor_ref 0.0789
_reflns_number_gt 3224
_reflns_number_total 3569
_reflns_threshold_expression >2sigma(I)
_cod_data_source_file c6qo00521g2.cif
_cod_data_source_block 121130a_0m
_cod_depositor_comments
;
The following automatic conversions were performed:

data item '_exptl_absorpt_correction_type' value 'Multi-scan' was
changed to 'multi-scan' in accordance with the
/home/saulius/struct/COD-crude-data/automatic-downloads/DataCite-retrospective/RSC/depositions/lib/dictionaries/cif_core.dic
dictionary named 'cif_core.dic' version 2.4.2 last updated on
2011-04-26.

data item '_symmetry_cell_setting' value 'Monoclinic' was changed to
'monoclinic' in accordance with the
/home/saulius/struct/COD-crude-data/automatic-downloads/DataCite-retrospective/RSC/depositions/lib/dictionaries/cif_core.dic
dictionary named 'cif_core.dic' version 2.4.2 last updated on
2011-04-26.

Automatic conversion script
Id: cif_fix_values 6909 2019-04-08 15:41:33Z antanas 
;
_cod_original_sg_symbol_H-M P2(1)
_cod_database_code 4036721

loop_
_symmetry_equiv_pos_as_xyz
'x, y, z'
'-x, y+1/2, -z'

loop_
_atom_site_label
_atom_site_type_symbol
_atom_site_fract_x
_atom_site_fract_y
_atom_site_fract_z
_atom_site_U_iso_or_equiv
_atom_site_adp_type
_atom_site_occupancy
_atom_site_symmetry_multiplicity
_atom_site_calc_flag
_atom_site_refinement_flags
C1 C 0.0496(3) 0.48280(13) 0.3025(3) 0.0192(6) Uani 1 1 d .
H1 H -0.0277 0.5179 0.2940 0.023 Uiso 1 1 calc R
C2 C -0.0204(4) 0.42190(14) 0.3344(3) 0.0273(7) Uani 1 1 d .
H2A H 0.0512 0.3861 0.3362 0.033 Uiso 1 1 calc R
H2B H -0.1244 0.4135 0.2634 0.033 Uiso 1 1 calc R
C3 C -0.0428(4) 0.42582(15) 0.4683(3) 0.0287(7) Uani 1 1 d .
H3A H -0.1207 0.4594 0.4648 0.034 Uiso 1 1 calc R
H3B H -0.0850 0.3852 0.4870 0.034 Uiso 1 1 calc R
C4 C 0.1154(4) 0.44040(14) 0.5787(3) 0.0259(7) Uani 1 1 d .
H4A H 0.0989 0.4445 0.6643 0.031 Uiso 1 1 calc R
H4B H 0.1903 0.4050 0.5868 0.031 Uiso 1 1 calc R
C5 C 0.1868(4) 0.50142(14) 0.5498(3) 0.0239(6) Uani 1 1 d .
H5A H 0.2918 0.5085 0.6204 0.029 Uiso 1 1 calc R
H5B H 0.1171 0.5374 0.5514 0.029 Uiso 1 1 calc R
C6 C 0.2065(3) 0.49939(13) 0.4149(3) 0.0186(6) Uani 1 1 d .
H6 H 0.2867 0.4662 0.4181 0.022 Uiso 1 1 calc R
C7 C 0.3786(3) 0.56536(13) 0.3353(3) 0.0188(6) Uani 1 1 d .
C8 C 0.4103(3) 0.63278(13) 0.2975(3) 0.0168(6) Uani 1 1 d .
H8 H 0.3223 0.6608 0.3006 0.020 Uiso 1 1 calc R
C9 C 0.5661(3) 0.65962(13) 0.3902(3) 0.0178(6) Uani 1 1 d .
C10 C 0.7046(3) 0.62400(14) 0.4348(3) 0.0236(6) Uani 1 1 d .
H10 H 0.7020 0.5807 0.4105 0.028 Uiso 1 1 calc R
C11 C 0.8461(4) 0.65109(16) 0.5143(3) 0.0291(7) Uani 1 1 d .
H11 H 0.9404 0.6264 0.5431 0.035 Uiso 1 1 calc R
C12 C 0.8527(4) 0.71377(16) 0.5526(3) 0.0299(7) Uani 1 1 d .
H12 H 0.9504 0.7320 0.6079 0.036 Uiso 1 1 calc R
C13 C 0.7156(4) 0.74940(15) 0.5097(3) 0.0297(7) Uani 1 1 d .
H13 H 0.7188 0.7925 0.5354 0.036 Uiso 1 1 calc R
C14 C 0.5732(4) 0.72274(13) 0.4290(3) 0.0224(6) Uani 1 1 d .
H14 H 0.4794 0.7477 0.3999 0.027 Uiso 1 1 calc R
C15 C 0.2406(3) 0.61805(12) 0.0674(3) 0.0166(6) Uani 1 1 d .
H15 H 0.1816 0.5991 0.1212 0.020 Uiso 1 1 calc R
C16 C 0.1557(3) 0.67880(13) 0.0065(3) 0.0172(6) Uani 1 1 d .
C17 C 0.2358(3) 0.73143(13) -0.0183(3) 0.0180(6) Uani 1 1 d .
C18 C 0.1487(4) 0.78314(13) -0.0878(3) 0.0217(6) Uani 1 1 d .
H18 H 0.2026 0.8183 -0.1069 0.026 Uiso 1 1 calc R
C19 C -0.0147(4) 0.78365(14) -0.1291(3) 0.0229(6) Uani 1 1 d .
H19 H -0.0725 0.8189 -0.1770 0.028 Uiso 1 1 calc R
C20 C -0.0954(3) 0.73306(14) -0.1011(3) 0.0222(6) Uani 1 1 d .
H20 H -0.2079 0.7337 -0.1282 0.027 Uiso 1 1 calc R
C21 C -0.0092(3) 0.68150(13) -0.0331(3) 0.0183(6) Uani 1 1 d .
H21 H -0.0641 0.6470 -0.0128 0.022 Uiso 1 1 calc R
C22 C 0.2412(3) 0.56822(12) -0.0388(2) 0.0160(6) Uani 1 1 d .
H22 H 0.3047 0.5313 0.0102 0.019 Uiso 1 1 calc R
C23 C 0.3247(3) 0.59382(12) -0.1278(3) 0.0164(6) Uani 1 1 d .
C24 C 0.4862(3) 0.58161(13) -0.1000(3) 0.0182(6) Uani 1 1 d .
C25 C 0.5627(3) 0.60621(14) -0.1802(3) 0.0230(7) Uani 1 1 d .
H25 H 0.6721 0.5974 -0.1607 0.028 Uiso 1 1 calc R
C26 C 0.4799(4) 0.64360(14) -0.2890(3) 0.0247(7) Uani 1 1 d .
H26 H 0.5323 0.6600 -0.3443 0.030 Uiso 1 1 calc R
C27 C 0.3209(3) 0.65696(14) -0.3167(3) 0.0235(7) Uani 1 1 d .
H27 H 0.2641 0.6830 -0.3903 0.028 Uiso 1 1 calc R
C28 C 0.2454(3) 0.63204(13) -0.2363(3) 0.0187(6) Uani 1 1 d .
H28 H 0.1363 0.6414 -0.2558 0.022 Uiso 1 1 calc R
C29 C 0.0242(3) 0.49115(12) -0.0618(3) 0.0172(6) Uani 1 1 d .
H29 H 0.1079 0.4576 -0.0379 0.021 Uiso 1 1 calc R
C30 C -0.1274(3) 0.46286(12) -0.1626(3) 0.0176(6) Uani 1 1 d .
C31 C -0.2008(3) 0.48697(14) -0.2886(3) 0.0227(6) Uani 1 1 d .
H31 H -0.1560 0.5225 -0.3163 0.027 Uiso 1 1 calc R
C32 C -0.3403(4) 0.45968(15) -0.3761(3) 0.0276(7) Uani 1 1 d .
H32 H -0.3905 0.4769 -0.4626 0.033 Uiso 1 1 calc R
C33 C -0.4050(4) 0.40809(14) -0.3371(3) 0.0260(7) Uani 1 1 d .
H33 H -0.4997 0.3894 -0.3965 0.031 Uiso 1 1 calc R
C34 C -0.3314(4) 0.38344(16) -0.2110(3) 0.0351(8) Uani 1 1 d .
H34 H -0.3751 0.3474 -0.1841 0.042 Uiso 1 1 calc R
C35 C -0.1950(4) 0.41082(15) -0.1244(3) 0.0323(8) Uani 1 1 d .
H35 H -0.1464 0.3940 -0.0374 0.039 Uiso 1 1 calc R
C36 C -0.0125(3) 0.50680(12) 0.0647(3) 0.0155(6) Uani 1 1 d .
C37 C 0.5598(5) 0.3278(2) 0.2825(5) 0.0729(14) Uani 1 1 d U
H37A H 0.5772 0.2897 0.2378 0.109 Uiso 1 1 calc R
H37B H 0.5278 0.3157 0.3569 0.109 Uiso 1 1 calc R
H37C H 0.6584 0.3525 0.3159 0.109 Uiso 1 1 calc R
C38 C 0.4323(4) 0.36678(16) 0.1865(5) 0.0525(11) Uani 1 1 d U
C39 C 0.4576(6) 0.3872(3) 0.0640(6) 0.0916(18) Uani 1 1 d U
H39A H 0.5353 0.4217 0.0853 0.137 Uiso 1 1 calc R
H39B H 0.3567 0.4019 -0.0015 0.137 Uiso 1 1 calc R
H39C H 0.4975 0.3515 0.0272 0.137 Uiso 1 1 calc R
C40 C 0.8065(4) 0.69855(19) 0.1914(3) 0.0424(9) Uani 1 1 d .
H40A H 0.7387 0.7100 0.2414 0.064 Uiso 1 1 calc R
H40B H 0.8025 0.6527 0.1776 0.064 Uiso 1 1 calc R
H40C H 0.7685 0.7201 0.1051 0.064 Uiso 1 1 calc R
C41 C 0.9723(4) 0.71801(16) 0.2673(3) 0.0310(8) Uani 1 1 d .
C42 C 1.0120(6) 0.78619(19) 0.2615(5) 0.0620(12) Uani 1 1 d .
H42A H 1.0123 0.7962 0.1729 0.093 Uiso 1 1 calc R
H42B H 1.1173 0.7948 0.3282 0.093 Uiso 1 1 calc R
H42C H 0.9325 0.8123 0.2797 0.093 Uiso 1 1 calc R
N1 N 0.2646(3) 0.56005(11) 0.3873(2) 0.0191(5) Uani 1 1 d .
H1A H 0.2230 0.5948 0.4056 0.023 Uiso 1 1 calc R
N2 N 0.4055(3) 0.63080(11) 0.1594(2) 0.0167(5) Uani 1 1 d .
H2C H 0.468(4) 0.5995(15) 0.154(3) 0.020 Uiso 1 1 d .
N3 N 0.0821(3) 0.54446(11) -0.1178(2) 0.0165(5) Uani 1 1 d .
H3C H 0.010(4) 0.5743(14) -0.139(3) 0.020 Uiso 1 1 d .
N4 N 0.0746(3) 0.47662(10) 0.1762(2) 0.0171(5) Uani 1 1 d .
H4 H 0.1514 0.4516 0.1735 0.021 Uiso 1 1 calc R
O1 O 0.4516(2) 0.52026(9) 0.31378(19) 0.0227(5) Uani 1 1 d .
O2 O 0.3971(2) 0.73501(9) 0.02299(19) 0.0239(5) Uani 1 1 d .
H2 H 0.4372 0.7017 0.0637 0.036 Uiso 1 1 calc R
O3 O 0.5648(2) 0.54577(10) 0.01005(19) 0.0247(5) Uani 1 1 d .
H3 H 0.6619 0.5444 0.0215 0.037 Uiso 1 1 calc R
O4 O -0.1175(2) 0.54529(9) 0.05935(18) 0.0199(4) Uani 1 1 d .
O5 O 0.3128(3) 0.37998(11) 0.2084(4) 0.0674(9) Uani 1 1 d .
O6 O 1.0730(3) 0.68053(13) 0.3312(2) 0.0458(6) Uani 1 1 d .

loop_
_atom_site_aniso_label
_atom_site_aniso_U_11
_atom_site_aniso_U_22
_atom_site_aniso_U_33
_atom_site_aniso_U_23
_atom_site_aniso_U_13
_atom_site_aniso_U_12
C1 0.0210(15) 0.0213(15) 0.0174(14) 0.0003(12) 0.0094(12) 0.0029(12)
C2 0.0323(18) 0.0258(16) 0.0256(17) -0.0033(13) 0.0127(13) -0.0090(14)
C3 0.0347(19) 0.0302(17) 0.0259(17) -0.0021(14) 0.0165(14) -0.0116(15)
C4 0.0347(18) 0.0268(16) 0.0200(15) 0.0015(13) 0.0147(13) -0.0021(14)
C5 0.0269(16) 0.0254(15) 0.0215(15) -0.0007(13) 0.0113(12) -0.0039(13)
C6 0.0210(15) 0.0178(14) 0.0175(14) 0.0006(12) 0.0076(11) -0.0015(12)
C7 0.0179(14) 0.0248(15) 0.0111(13) -0.0010(12) 0.0021(11) -0.0006(13)
C8 0.0151(14) 0.0198(14) 0.0154(13) 0.0009(11) 0.0054(11) 0.0007(12)
C9 0.0183(15) 0.0256(15) 0.0105(13) 0.0030(11) 0.0062(11) -0.0013(12)
C10 0.0231(16) 0.0236(15) 0.0217(15) -0.0019(13) 0.0050(12) -0.0015(13)
C11 0.0221(16) 0.0379(18) 0.0210(16) 0.0003(14) 0.0004(12) 0.0033(14)
C12 0.0248(17) 0.0410(19) 0.0210(16) -0.0067(14) 0.0047(13) -0.0068(14)
C13 0.0294(18) 0.0263(16) 0.0294(17) -0.0067(13) 0.0058(13) -0.0070(14)
C14 0.0232(16) 0.0218(15) 0.0219(15) 0.0000(12) 0.0076(12) -0.0009(12)
C15 0.0113(13) 0.0192(14) 0.0200(14) 0.0008(12) 0.0065(11) -0.0023(11)
C16 0.0213(15) 0.0179(13) 0.0118(14) -0.0022(11) 0.0055(11) 0.0017(12)
C17 0.0192(15) 0.0200(14) 0.0159(14) -0.0039(12) 0.0075(11) -0.0027(12)
C18 0.0280(17) 0.0158(14) 0.0245(16) -0.0002(12) 0.0131(13) -0.0017(12)
C19 0.0298(17) 0.0198(15) 0.0205(15) 0.0008(12) 0.0106(13) 0.0050(13)
C20 0.0207(15) 0.0255(15) 0.0209(15) -0.0002(13) 0.0082(12) 0.0051(13)
C21 0.0210(15) 0.0194(14) 0.0155(15) -0.0021(11) 0.0079(12) -0.0013(12)
C22 0.0141(14) 0.0175(13) 0.0145(14) 0.0010(11) 0.0030(11) 0.0018(11)
C23 0.0168(14) 0.0169(13) 0.0153(14) -0.0058(11) 0.0055(11) -0.0022(11)
C24 0.0184(15) 0.0200(14) 0.0164(14) 0.0002(12) 0.0063(11) -0.0003(12)
C25 0.0187(15) 0.0294(16) 0.0233(16) -0.0040(13) 0.0103(12) -0.0017(13)
C26 0.0272(17) 0.0301(17) 0.0210(16) -0.0027(13) 0.0135(13) -0.0083(14)
C27 0.0278(17) 0.0254(15) 0.0150(15) 0.0005(12) 0.0049(12) -0.0040(13)
C28 0.0177(14) 0.0190(13) 0.0188(14) -0.0036(12) 0.0060(11) -0.0020(12)
C29 0.0168(14) 0.0154(13) 0.0184(14) -0.0010(12) 0.0054(11) 0.0019(11)
C30 0.0190(15) 0.0155(13) 0.0186(14) -0.0019(12) 0.0070(12) 0.0005(11)
C31 0.0216(16) 0.0259(16) 0.0205(15) 0.0014(13) 0.0074(12) -0.0060(13)
C32 0.0239(17) 0.0324(17) 0.0223(16) 0.0023(13) 0.0031(13) -0.0025(14)
C33 0.0184(15) 0.0273(16) 0.0276(17) -0.0042(13) 0.0025(12) -0.0057(13)
C34 0.037(2) 0.0315(18) 0.0314(19) 0.0066(15) 0.0060(15) -0.0132(16)
C35 0.038(2) 0.0296(17) 0.0226(17) 0.0022(14) 0.0034(14) -0.0108(15)
C36 0.0136(13) 0.0137(13) 0.0180(14) -0.0014(11) 0.0043(11) -0.0048(11)
C37 0.041(3) 0.080(3) 0.108(4) 0.025(3) 0.039(3) 0.014(2)
C38 0.029(2) 0.0218(17) 0.110(4) -0.007(2) 0.030(2) 0.0002(15)
C39 0.065(3) 0.080(3) 0.130(5) 0.030(3) 0.036(3) 0.036(3)
C40 0.034(2) 0.065(2) 0.0333(19) 0.0028(18) 0.0178(16) 0.0003(18)
C41 0.0345(19) 0.0387(19) 0.0259(17) -0.0004(15) 0.0183(15) 0.0066(16)
C42 0.078(3) 0.045(2) 0.063(3) -0.007(2) 0.025(2) -0.009(2)
N1 0.0234(13) 0.0178(12) 0.0192(12) -0.0013(10) 0.0114(10) -0.0028(10)
N2 0.0138(11) 0.0203(12) 0.0146(11) -0.0003(10) 0.0035(9) -0.0002(10)
N3 0.0124(11) 0.0176(12) 0.0177(12) 0.0012(10) 0.0034(9) 0.0004(10)
N4 0.0165(12) 0.0184(11) 0.0181(12) -0.0002(10) 0.0084(9) 0.0036(10)
O1 0.0242(11) 0.0207(10) 0.0245(11) 0.0003(8) 0.0103(9) 0.0016(9)
O2 0.0188(11) 0.0216(10) 0.0294(11) 0.0028(9) 0.0064(8) -0.0030(9)
O3 0.0145(10) 0.0325(12) 0.0273(11) 0.0084(9) 0.0078(8) 0.0059(9)
O4 0.0145(10) 0.0212(10) 0.0247(10) 0.0006(9) 0.0080(8) 0.0025(9)
O5 0.0295(15) 0.0259(13) 0.154(3) -0.0205(16) 0.0416(17) -0.0042(12)
O6 0.0410(15) 0.0617(16) 0.0420(15) 0.0131(13) 0.0236(12) 0.0249(14)

loop_
_atom_type_symbol
_atom_type_description
_atom_type_scat_dispersion_real
_atom_type_scat_dispersion_imag
_atom_type_scat_source
C C 0.0033 0.0016 'International Tables Vol C Tables 4.2.6.8 and 6.1.1.4'
H H 0.0000 0.0000 'International Tables Vol C Tables 4.2.6.8 and 6.1.1.4'
N N 0.0061 0.0033 'International Tables Vol C Tables 4.2.6.8 and 6.1.1.4'
O O 0.0106 0.0060 'International Tables Vol C Tables 4.2.6.8 and 6.1.1.4'

loop_
_geom_angle_atom_site_label_1
_geom_angle_atom_site_label_2
_geom_angle_atom_site_label_3
_geom_angle
N4 C1 C2 110.4(2)
N4 C1 C6 110.3(2)
C2 C1 C6 110.7(2)
N4 C1 H1 108.4
C2 C1 H1 108.4
C6 C1 H1 108.4
C1 C2 C3 111.9(2)
C1 C2 H2A 109.2
C3 C2 H2A 109.2
C1 C2 H2B 109.2
C3 C2 H2B 109.2
H2A C2 H2B 107.9
C4 C3 C2 110.1(2)
C4 C3 H3A 109.6
C2 C3 H3A 109.6
C4 C3 H3B 109.6
C2 C3 H3B 109.6
H3A C3 H3B 108.2
C5 C4 C3 110.9(2)
C5 C4 H4A 109.5
C3 C4 H4A 109.5
C5 C4 H4B 109.5
C3 C4 H4B 109.5
H4A C4 H4B 108.0
C4 C5 C6 111.9(2)
C4 C5 H5A 109.2
C6 C5 H5A 109.2
C4 C5 H5B 109.2
C6 C5 H5B 109.2
H5A C5 H5B 107.9
N1 C6 C5 110.1(2)
N1 C6 C1 109.7(2)
C5 C6 C1 111.6(2)
N1 C6 H6 108.5
C5 C6 H6 108.5
C1 C6 H6 108.5
O1 C7 N1 123.9(3)
O1 C7 C8 120.5(2)
N1 C7 C8 115.6(2)
N2 C8 C9 111.1(2)
N2 C8 C7 107.5(2)
C9 C8 C7 113.0(2)
N2 C8 H8 108.4
C9 C8 H8 108.4
C7 C8 H8 108.4
C10 C9 C14 118.5(3)
C10 C9 C8 122.2(2)
C14 C9 C8 119.3(3)
C11 C10 C9 120.4(3)
C11 C10 H10 119.8
C9 C10 H10 119.8
C10 C11 C12 120.9(3)
C10 C11 H11 119.5
C12 C11 H11 119.5
C13 C12 C11 119.1(3)
C13 C12 H12 120.4
C11 C12 H12 120.4
C12 C13 C14 120.4(3)
C12 C13 H13 119.8
C14 C13 H13 119.8
C13 C14 C9 120.7(3)
C13 C14 H14 119.7
C9 C14 H14 119.7
N2 C15 C16 111.3(2)
N2 C15 C22 110.2(2)
C16 C15 C22 112.9(2)
N2 C15 H15 107.4
C16 C15 H15 107.4
C22 C15 H15 107.4
C21 C16 C17 118.4(3)
C21 C16 C15 118.9(2)
C17 C16 C15 122.6(2)
O2 C17 C18 117.4(2)
O2 C17 C16 123.0(2)
C18 C17 C16 119.6(3)
C19 C18 C17 120.6(3)
C19 C18 H18 119.7
C17 C18 H18 119.7
C18 C19 C20 120.5(3)
C18 C19 H19 119.7
C20 C19 H19 119.7
C21 C20 C19 118.9(3)
C21 C20 H20 120.5
C19 C20 H20 120.5
C20 C21 C16 121.9(3)
C20 C21 H21 119.1
C16 C21 H21 119.1
N3 C22 C23 111.0(2)
N3 C22 C15 113.4(2)
C23 C22 C15 111.0(2)
N3 C22 H22 107.0
C23 C22 H22 107.0
C15 C22 H22 107.0
C28 C23 C24 117.9(2)
C28 C23 C22 121.2(2)
C24 C23 C22 120.9(2)
O3 C24 C25 121.9(2)
O3 C24 C23 117.4(2)
C25 C24 C23 120.6(2)
C24 C25 C26 120.2(3)
C24 C25 H25 119.9
C26 C25 H25 119.9
C27 C26 C25 119.9(3)
C27 C26 H26 120.0
C25 C26 H26 120.0
C26 C27 C28 119.4(3)
C26 C27 H27 120.3
C28 C27 H27 120.3
C27 C28 C23 121.9(3)
C27 C28 H28 119.1
C23 C28 H28 119.1
N3 C29 C30 111.7(2)
N3 C29 C36 114.8(2)
C30 C29 C36 106.8(2)
N3 C29 H29 107.7
C30 C29 H29 107.7
C36 C29 H29 107.7
C31 C30 C35 118.6(3)
C31 C30 C29 123.0(2)
C35 C30 C29 118.3(2)
C30 C31 C32 120.6(3)
C30 C31 H31 119.7
C32 C31 H31 119.7
C33 C32 C31 120.0(3)
C33 C32 H32 120.0
C31 C32 H32 120.0
C32 C33 C34 119.6(3)
C32 C33 H33 120.2
C34 C33 H33 120.2
C35 C34 C33 120.3(3)
C35 C34 H34 119.9
C33 C34 H34 119.9
C34 C35 C30 120.8(3)
C34 C35 H35 119.6
C30 C35 H35 119.6
O4 C36 N4 123.3(2)
O4 C36 C29 120.1(2)
N4 C36 C29 116.5(2)
C38 C37 H37A 109.5
C38 C37 H37B 109.5
H37A C37 H37B 109.5
C38 C37 H37C 109.5
H37A C37 H37C 109.5
H37B C37 H37C 109.5
O5 C38 C39 122.5(4)
O5 C38 C37 120.6(4)
C39 C38 C37 116.9(4)
C38 C39 H39A 109.5
C38 C39 H39B 109.5
H39A C39 H39B 109.5
C38 C39 H39C 109.5
H39A C39 H39C 109.5
H39B C39 H39C 109.5
C41 C40 H40A 109.5
C41 C40 H40B 109.5
H40A C40 H40B 109.5
C41 C40 H40C 109.5
H40A C40 H40C 109.5
H40B C40 H40C 109.5
O6 C41 C40 122.1(3)
O6 C41 C42 120.8(4)
C40 C41 C42 117.1(3)
C41 C42 H42A 109.5
C41 C42 H42B 109.5
H42A C42 H42B 109.5
C41 C42 H42C 109.5
H42A C42 H42C 109.5
H42B C42 H42C 109.5
C7 N1 C6 123.1(2)
C7 N1 H1A 118.5
C6 N1 H1A 118.5
C8 N2 C15 109.7(2)
C8 N2 H2C 107.5(19)
C15 N2 H2C 109.3(19)
C29 N3 C22 116.4(2)
C29 N3 H3C 108.4(19)
C22 N3 H3C 112.6(19)
C36 N4 C1 123.8(2)
C36 N4 H4 118.1
C1 N4 H4 118.1
C17 O2 H2 109.5
C24 O3 H3 109.5

loop_
_geom_bond_atom_site_label_1
_geom_bond_atom_site_label_2
_geom_bond_distance
C1 N4 1.465(3)
C1 C2 1.527(4)
C1 C6 1.536(4)
C1 H1 1.0000
C2 C3 1.530(4)
C2 H2A 0.9900
C2 H2B 0.9900
C3 C4 1.525(4)
C3 H3A 0.9900
C3 H3B 0.9900
C4 C5 1.523(4)
C4 H4A 0.9900
C4 H4B 0.9900
C5 C6 1.529(4)
C5 H5A 0.9900
C5 H5B 0.9900
C6 N1 1.456(3)
C6 H6 1.0000
C7 O1 1.227(3)
C7 N1 1.342(3)
C7 C8 1.537(4)
C8 N2 1.475(3)
C8 C9 1.512(4)
C8 H8 1.0000
C9 C10 1.388(4)
C9 C14 1.393(4)
C10 C11 1.380(4)
C10 H10 0.9500
C11 C12 1.383(4)
C11 H11 0.9500
C12 C13 1.378(5)
C12 H12 0.9500
C13 C14 1.385(4)
C13 H13 0.9500
C14 H14 0.9500
C15 N2 1.486(3)
C15 C16 1.518(4)
C15 C22 1.558(4)
C15 H15 1.0000
C16 C21 1.393(4)
C16 C17 1.404(4)
C17 O2 1.361(3)
C17 C18 1.397(4)
C18 C19 1.377(4)
C18 H18 0.9500
C19 C20 1.386(4)
C19 H19 0.9500
C20 C21 1.386(4)
C20 H20 0.9500
C21 H21 0.9500
C22 N3 1.468(3)
C22 C23 1.517(4)
C22 H22 1.0000
C23 C28 1.390(4)
C23 C24 1.401(4)
C24 O3 1.371(3)
C24 C25 1.387(4)
C25 C26 1.388(4)
C25 H25 0.9500
C26 C27 1.384(4)
C26 H26 0.9500
C27 C28 1.386(4)
C27 H27 0.9500
C28 H28 0.9500
C29 N3 1.461(3)
C29 C30 1.529(4)
C29 C36 1.551(4)
C29 H29 1.0000
C30 C31 1.377(4)
C30 C35 1.390(4)
C31 C32 1.397(4)
C31 H31 0.9500
C32 C33 1.372(4)
C32 H32 0.9500
C33 C34 1.383(4)
C33 H33 0.9500
C34 C35 1.376(4)
C34 H34 0.9500
C35 H35 0.9500
C36 O4 1.235(3)
C36 N4 1.338(3)
C37 C38 1.488(6)
C37 H37A 0.9800
C37 H37B 0.9800
C37 H37C 0.9800
C38 O5 1.216(4)
C38 C39 1.484(7)
C39 H39A 0.9800
C39 H39B 0.9800
C39 H39C 0.9800
C40 C41 1.482(5)
C40 H40A 0.9800
C40 H40B 0.9800
C40 H40C 0.9800
C41 O6 1.216(4)
C41 C42 1.492(5)
C42 H42A 0.9800
C42 H42B 0.9800
C42 H42C 0.9800
N1 H1A 0.8800
N2 H2C 0.89(3)
N3 H3C 0.88(3)
N4 H4 0.8800
O2 H2 0.8400
O3 H3 0.8400
